data_1556656
loop_
_publ_author_name
'Saha, K.'
'Kaur, U.'
'Borthakur, R.'
'Ghosh, S.'

_publ_section_title
;
 Synthesis of Trithia-Borinane Complexes Stabilized in Diruthenium Core:
 [(Cp*Ru)2(n1-S)(n1-CS){(CH2)2S3BR}] (R = H or SMe)
;
_journal_name_full Inorganics
_journal_page_first 21
_journal_paper_doi 10.3390/inorganics7020021
_journal_volume 7
_journal_year 2019
_chemical_formula_sum 'C23 H35 B Ru2 S5'
_chemical_formula_weight 684.76
_space_group_crystal_system monoclinic
_space_group_IT_number 15
_space_group_name_Hall '-C 2yc'
_space_group_name_H-M_alt 'C 1 2/c 1'
_atom_sites_solution_hydrogens mixed
_cell_angle_alpha 90
_cell_angle_beta 116.019(3)
_cell_angle_gamma 90
_cell_formula_units_Z 8
_cell_length_a 31.732(2)
_cell_length_b 10.7145(7)
_cell_length_c 17.6302(14)
_cell_measurement_reflns_used 3120
_cell_measurement_temperature 296(2)
_cell_measurement_theta_max 22.65
_cell_measurement_theta_min 2.33
_cell_volume 5386.6(7)
_computing_cell_refinement 'Bruker SAINT'
_computing_data_collection 'Bruker APEX2'
_computing_data_reduction 'Bruker SAINT'
_computing_molecular_graphics 'Bruker SHELXTL'
_computing_publication_material 'Bruker SHELXTL'
_computing_structure_refinement 'SHELXL-2013 (Sheldrick 2013)'
_computing_structure_solution 'SHELXS-97 (Sheldrick 2008)'
_diffrn_ambient_temperature 296(2)
_diffrn_measured_fraction_theta_full 0.999
_diffrn_measured_fraction_theta_max 0.999
_diffrn_measurement_device_type 'Bruker APEX-II CCD'
_diffrn_measurement_method '\f and \w scans'
_diffrn_radiation_type MoK\a
_diffrn_radiation_wavelength 0.71073
_diffrn_reflns_av_R_equivalents 0.0763
_diffrn_reflns_av_unetI/netI 0.0690
_diffrn_reflns_Laue_measured_fraction_full 0.999
_diffrn_reflns_Laue_measured_fraction_max 0.999
_diffrn_reflns_limit_h_max 37
_diffrn_reflns_limit_h_min -37
_diffrn_reflns_limit_k_max 12
_diffrn_reflns_limit_k_min -12
_diffrn_reflns_limit_l_max 20
_diffrn_reflns_limit_l_min -20
_diffrn_reflns_number 21880
_diffrn_reflns_point_group_measured_fraction_full 0.999
_diffrn_reflns_point_group_measured_fraction_max 0.999
_diffrn_reflns_theta_full 24.999
_diffrn_reflns_theta_max 24.999
_diffrn_reflns_theta_min 2.330
_exptl_absorpt_coefficient_mu 1.520
_exptl_absorpt_correction_type none
_exptl_crystal_colour red
_exptl_crystal_density_diffrn 1.689
_exptl_crystal_description BLOCK
_exptl_crystal_F_000 2768
_exptl_crystal_size_max 0.150
_exptl_crystal_size_mid 0.150
_exptl_crystal_size_min 0.100
_refine_diff_density_max 0.436
_refine_diff_density_min -0.519
_refine_diff_density_rms 0.108
_refine_ls_extinction_coef .
_refine_ls_extinction_method none
_refine_ls_goodness_of_fit_ref 1.016
_refine_ls_hydrogen_treatment mixed
_refine_ls_matrix_type full
_refine_ls_number_parameters 283
_refine_ls_number_reflns 4742
_refine_ls_number_restraints 0
_refine_ls_restrained_S_all 1.016
_refine_ls_R_factor_all 0.0667
_refine_ls_R_factor_gt 0.0409
_refine_ls_shift/su_max 0.002
_refine_ls_shift/su_mean 0.000
_refine_ls_structure_factor_coef Fsqd
_refine_ls_weighting_details 'w=1/[\s^2^(Fo^2^)+(0.0311P)^2^+1.6959P] where P=(Fo^2^+2Fc^2^)/3'
_refine_ls_weighting_scheme calc
_refine_ls_wR_factor_gt 0.0772
_refine_ls_wR_factor_ref 0.0880
_reflns_Friedel_coverage 0.000
_reflns_Friedel_fraction_full .
_reflns_Friedel_fraction_max .
_reflns_number_gt 3414
_reflns_number_total 4742
_reflns_threshold_expression 'I > 2\s(I)'
_cod_data_source_file Compound_2.cif
_cod_data_source_block rucs
_cod_original_cell_volume 5386.5(7)
_cod_original_sg_symbol_H-M 'C 2/c'
_cod_database_code 1556656
_shelx_space_group_comment
;
The symmetry employed for this shelxl refinement is uniquely defined
by the following loop, which should always be used as a source of
symmetry information in preference to the above space-group names.
They are only intended as comments.
;
_shelx_estimated_absorpt_t_min 0.804
_shelx_estimated_absorpt_t_max 0.863

loop_
_space_group_symop_operation_xyz
'x, y, z'
'-x, y, -z+1/2'
'x+1/2, y+1/2, z'
'-x+1/2, y+1/2, -z+1/2'
'-x, -y, -z'
'x, -y, z-1/2'
'-x+1/2, -y+1/2, -z'
'x+1/2, -y+1/2, z-1/2'

loop_
_atom_site_label
_atom_site_type_symbol
_atom_site_fract_x
_atom_site_fract_y
_atom_site_fract_z
_atom_site_U_iso_or_equiv
_atom_site_adp_type
_atom_site_occupancy
_atom_site_site_symmetry_order
_atom_site_calc_flag
_atom_site_refinement_flags_posn
_atom_site_refinement_flags_adp
_atom_site_refinement_flags_occupancy
_atom_site_disorder_assembly
_atom_site_disorder_group
C1 C 0.5865(2) 0.0643(5) 0.6603(4) 0.0427(15) Uani 1 1 d . . . . .
C2 C 0.61465(19) 0.0397(4) 0.6181(4) 0.0430(16) Uani 1 1 d . . . . .
C3 C 0.5920(2) 0.0861(5) 0.5357(4) 0.0417(15) Uani 1 1 d . . . . .
C4 C 0.5483(2) 0.1407(5) 0.5246(4) 0.0432(16) Uani 1 1 d . . . . .
C5 C 0.54479(18) 0.1248(5) 0.6010(4) 0.0395(15) Uani 1 1 d . . . . .
C6 C 0.5952(3) 0.0119(6) 0.7449(4) 0.077(2) Uani 1 1 d . . . . .
H6A H 0.5715 0.0416 0.7605 0.116 Uiso 1 1 calc R U . . .
H6B H 0.5941 -0.0776 0.7420 0.116 Uiso 1 1 calc R U . . .
H6C H 0.6255 0.0381 0.7864 0.116 Uiso 1 1 calc R U . . .
C7 C 0.5024(2) 0.1492(5) 0.6156(5) 0.081(3) Uani 1 1 d . . . . .
H7A H 0.5095 0.1308 0.6732 0.121 Uiso 1 1 calc R U . . .
H7B H 0.4935 0.2353 0.6040 0.121 Uiso 1 1 calc R U . . .
H7C H 0.4770 0.0972 0.5788 0.121 Uiso 1 1 calc R U . . .
C8 C 0.5108(2) 0.1943(6) 0.4453(4) 0.078(3) Uani 1 1 d . . . . .
H8A H 0.5215 0.1954 0.4021 0.117 Uiso 1 1 calc R U . . .
H8B H 0.4830 0.1440 0.4270 0.117 Uiso 1 1 calc R U . . .
H8C H 0.5038 0.2779 0.4558 0.117 Uiso 1 1 calc R U . . .
C9 C 0.6096(3) 0.0715(6) 0.4697(5) 0.076(2) Uani 1 1 d . . . . .
H9A H 0.5881 0.1110 0.4183 0.114 Uiso 1 1 calc R U . . .
H9B H 0.6399 0.1098 0.4891 0.114 Uiso 1 1 calc R U . . .
H9C H 0.6120 -0.0156 0.4594 0.114 Uiso 1 1 calc R U . . .
C10 C 0.6601(2) -0.0325(6) 0.6539(5) 0.080(3) Uani 1 1 d . . . . .
H10A H 0.6684 -0.0539 0.7116 0.119 Uiso 1 1 calc R U . . .
H10B H 0.6563 -0.1074 0.6217 0.119 Uiso 1 1 calc R U . . .
H10C H 0.6844 0.0178 0.6513 0.119 Uiso 1 1 calc R U . . .
C11 C 0.65928(18) 0.3664(5) 0.8706(3) 0.0356(14) Uani 1 1 d . . . . .
C12 C 0.61192(17) 0.4100(5) 0.8359(3) 0.0324(13) Uani 1 1 d . . . . .
C13 C 0.61194(18) 0.5404(5) 0.8205(4) 0.0354(14) Uani 1 1 d . . . . .
C14 C 0.65951(19) 0.5762(5) 0.8455(4) 0.0379(14) Uani 1 1 d . . . . .
C15 C 0.68828(17) 0.4703(5) 0.8764(3) 0.0357(14) Uani 1 1 d . . . . .
C16 C 0.74099(17) 0.4694(6) 0.9154(4) 0.0523(17) Uani 1 1 d . . . . .
H16A H 0.7521 0.3857 0.9314 0.078 Uiso 1 1 calc R U . . .
H16B H 0.7514 0.5001 0.8753 0.078 Uiso 1 1 calc R U . . .
H16C H 0.7531 0.5219 0.9646 0.078 Uiso 1 1 calc R U . . .
C17 C 0.6757(2) 0.7096(5) 0.8477(4) 0.063(2) Uani 1 1 d . . . . .
H17A H 0.6489 0.7634 0.8224 0.094 Uiso 1 1 calc R U . . .
H17B H 0.6943 0.7345 0.9052 0.094 Uiso 1 1 calc R U . . .
H17C H 0.6942 0.7157 0.8169 0.094 Uiso 1 1 calc R U . . .
C18 C 0.57039(19) 0.6267(6) 0.7909(4) 0.0611(19) Uani 1 1 d . . . . .
H18A H 0.5801 0.7097 0.7856 0.092 Uiso 1 1 calc R U . . .
H18B H 0.5470 0.5989 0.7371 0.092 Uiso 1 1 calc R U . . .
H18C H 0.5576 0.6264 0.8312 0.092 Uiso 1 1 calc R U . . .
C19 C 0.56991(18) 0.3364(6) 0.8273(4) 0.0551(18) Uani 1 1 d . . . . .
H19A H 0.5786 0.2506 0.8410 0.083 Uiso 1 1 calc R U . . .
H19B H 0.5582 0.3693 0.8650 0.083 Uiso 1 1 calc R U . . .
H19C H 0.5460 0.3420 0.7702 0.083 Uiso 1 1 calc R U . . .
C20 C 0.6766(2) 0.2389(5) 0.9063(4) 0.0609(19) Uani 1 1 d . . . . .
H20A H 0.6503 0.1848 0.8942 0.091 Uiso 1 1 calc R U . . .
H20B H 0.6956 0.2056 0.8811 0.091 Uiso 1 1 calc R U . . .
H20C H 0.6949 0.2449 0.9663 0.091 Uiso 1 1 calc R U . . .
C21 C 0.57574(16) 0.3952(4) 0.6442(3) 0.0306(13) Uani 1 1 d . . . . .
C22 C 0.6181(2) 0.5357(5) 0.5435(4) 0.0509(17) Uani 1 1 d . . . . .
H22A H 0.6312 0.5839 0.5124 0.061 Uiso 1 1 calc R U . . .
H22B H 0.5847 0.5519 0.5185 0.061 Uiso 1 1 calc R U . . .
C23 C 0.70454(19) 0.6085(5) 0.6690(4) 0.0577(19) Uani 1 1 d . . . . .
H23A H 0.7074 0.6907 0.6488 0.069 Uiso 1 1 calc R U . . .
H23B H 0.7240 0.6078 0.7295 0.069 Uiso 1 1 calc R U . . .
B1 B 0.6929(2) 0.3529(7) 0.6123(5) 0.051(2) Uani 1 1 d . . . . .
H1A H 0.7079(18) 0.284(5) 0.591(4) 0.061 Uiso 1 1 d . U . . .
S1 S 0.68518(5) 0.29537(13) 0.70851(10) 0.0380(4) Uani 1 1 d . . . . .
S2 S 0.64372(5) 0.58899(13) 0.65107(10) 0.0418(4) Uani 1 1 d . . . . .
S3 S 0.72858(6) 0.49805(18) 0.62256(12) 0.0659(5) Uani 1 1 d . . . . .
S4 S 0.62719(5) 0.37176(14) 0.53116(10) 0.0453(4) Uani 1 1 d . . . . .
S5 S 0.52434(5) 0.45772(13) 0.60631(10) 0.0451(4) Uani 1 1 d . . . . .
Ru1 Ru 0.60642(2) 0.24802(4) 0.62152(3) 0.03029(13) Uani 1 1 d . . . . .
Ru2 Ru 0.63919(2) 0.43507(4) 0.74098(3) 0.02705(13) Uani 1 1 d . . . . .

loop_
_atom_site_aniso_label
_atom_site_aniso_U_11
_atom_site_aniso_U_22
_atom_site_aniso_U_33
_atom_site_aniso_U_23
_atom_site_aniso_U_13
_atom_site_aniso_U_12
C1 0.059(4) 0.027(3) 0.050(4) -0.004(3) 0.030(4) -0.012(3)
C2 0.043(3) 0.019(3) 0.066(5) -0.003(3) 0.023(3) 0.000(3)
C3 0.051(4) 0.031(3) 0.054(5) -0.006(3) 0.033(3) -0.007(3)
C4 0.047(4) 0.025(3) 0.045(4) -0.009(3) 0.009(3) -0.010(3)
C5 0.037(3) 0.026(3) 0.062(5) -0.009(3) 0.027(3) -0.007(3)
C6 0.120(6) 0.051(4) 0.070(6) 0.014(4) 0.051(5) -0.015(4)
C7 0.065(4) 0.042(4) 0.164(9) -0.026(5) 0.077(5) -0.021(3)
C8 0.084(5) 0.047(4) 0.061(6) -0.006(4) -0.007(4) -0.015(4)
C9 0.123(6) 0.056(4) 0.079(6) -0.028(4) 0.073(5) -0.029(4)
C10 0.054(4) 0.048(4) 0.130(8) 0.011(4) 0.034(5) 0.016(3)
C11 0.038(3) 0.045(3) 0.024(3) 0.006(3) 0.014(3) 0.003(3)
C12 0.033(3) 0.045(3) 0.023(3) -0.002(3) 0.016(3) -0.006(3)
C13 0.033(3) 0.039(3) 0.032(4) -0.007(3) 0.012(3) 0.003(3)
C14 0.043(3) 0.040(3) 0.029(4) -0.005(3) 0.015(3) -0.003(3)
C15 0.027(3) 0.056(4) 0.025(3) 0.003(3) 0.012(3) 0.004(3)
C16 0.030(3) 0.083(5) 0.038(4) -0.003(4) 0.010(3) 0.000(3)
C17 0.069(5) 0.045(4) 0.070(5) -0.016(4) 0.027(4) -0.009(3)
C18 0.055(4) 0.071(5) 0.051(5) -0.014(4) 0.018(4) 0.023(4)
C19 0.048(4) 0.082(5) 0.046(4) -0.009(4) 0.031(3) -0.014(3)
C20 0.069(4) 0.054(4) 0.052(5) 0.021(4) 0.020(4) 0.012(4)
C21 0.032(3) 0.026(3) 0.028(3) -0.006(2) 0.008(3) -0.004(2)
C22 0.052(4) 0.057(4) 0.035(4) 0.017(3) 0.011(3) -0.010(3)
C23 0.056(4) 0.058(4) 0.063(5) -0.002(4) 0.030(4) -0.024(3)
B1 0.050(4) 0.067(5) 0.051(5) -0.007(4) 0.036(4) 0.000(4)
S1 0.0336(8) 0.0434(8) 0.0399(10) 0.0026(7) 0.0190(7) 0.0071(7)
S2 0.0501(9) 0.0355(8) 0.0374(10) 0.0038(7) 0.0170(8) -0.0085(7)
S3 0.0592(11) 0.0842(13) 0.0711(14) -0.0119(11) 0.0441(11) -0.0276(10)
S4 0.0575(10) 0.0512(9) 0.0310(9) -0.0021(7) 0.0231(8) -0.0139(8)
S5 0.0329(8) 0.0414(9) 0.0479(11) -0.0003(8) 0.0057(8) 0.0072(7)
Ru1 0.0330(3) 0.0273(2) 0.0339(3) -0.0001(2) 0.0178(2) -0.0004(2)
Ru2 0.0263(2) 0.0291(2) 0.0255(3) 0.0029(2) 0.0112(2) 0.00164(19)

loop_
_atom_type_symbol
_atom_type_description
_atom_type_scat_dispersion_real
_atom_type_scat_dispersion_imag
_atom_type_scat_source
C C 0.0033 0.0016 'International Tables Vol C Tables 4.2.6.8 and 6.1.1.4'
H H 0.0000 0.0000 'International Tables Vol C Tables 4.2.6.8 and 6.1.1.4'
B B 0.0013 0.0007 'International Tables Vol C Tables 4.2.6.8 and 6.1.1.4'
S S 0.1246 0.1234 'International Tables Vol C Tables 4.2.6.8 and 6.1.1.4'
Ru Ru -1.2594 0.8363 'International Tables Vol C Tables 4.2.6.8 and 6.1.1.4'

loop_
_geom_angle_atom_site_label_1
_geom_angle_atom_site_label_2
_geom_angle_atom_site_label_3
_geom_angle
_geom_angle_site_symmetry_1
_geom_angle_site_symmetry_3
C2 C1 C5 107.1(6) . .
C2 C1 C6 124.7(6) . .
C5 C1 C6 127.1(6) . .
C2 C1 Ru1 71.2(3) . .
C5 C1 Ru1 71.1(3) . .
C6 C1 Ru1 132.2(4) . .
C3 C2 C1 108.9(5) . .
C3 C2 C10 125.3(6) . .
C1 C2 C10 125.6(6) . .
C3 C2 Ru1 70.3(3) . .
C1 C2 Ru1 72.2(3) . .
C10 C2 Ru1 126.7(4) . .
C2 C3 C4 108.2(5) . .
C2 C3 C9 124.8(6) . .
C4 C3 C9 126.9(6) . .
C2 C3 Ru1 73.2(3) . .
C4 C3 Ru1 70.9(3) . .
C9 C3 Ru1 125.1(4) . .
C5 C4 C3 107.2(5) . .
C5 C4 C8 125.2(6) . .
C3 C4 C8 127.4(6) . .
C5 C4 Ru1 73.3(3) . .
C3 C4 Ru1 71.2(3) . .
C8 C4 Ru1 125.1(4) . .
C4 C5 C1 108.6(5) . .
C4 C5 C7 126.5(6) . .
C1 C5 C7 124.4(6) . .
C4 C5 Ru1 69.9(3) . .
C1 C5 Ru1 71.9(3) . .
C7 C5 Ru1 130.6(4) . .
C1 C6 H6A 109.5 . .
C1 C6 H6B 109.5 . .
H6A C6 H6B 109.5 . .
C1 C6 H6C 109.5 . .
H6A C6 H6C 109.5 . .
H6B C6 H6C 109.5 . .
C5 C7 H7A 109.5 . .
C5 C7 H7B 109.5 . .
H7A C7 H7B 109.5 . .
C5 C7 H7C 109.5 . .
H7A C7 H7C 109.5 . .
H7B C7 H7C 109.5 . .
C4 C8 H8A 109.5 . .
C4 C8 H8B 109.5 . .
H8A C8 H8B 109.5 . .
C4 C8 H8C 109.5 . .
H8A C8 H8C 109.5 . .
H8B C8 H8C 109.5 . .
C3 C9 H9A 109.5 . .
C3 C9 H9B 109.5 . .
H9A C9 H9B 109.5 . .
C3 C9 H9C 109.5 . .
H9A C9 H9C 109.5 . .
H9B C9 H9C 109.5 . .
C2 C10 H10A 109.5 . .
C2 C10 H10B 109.5 . .
H10A C10 H10B 109.5 . .
C2 C10 H10C 109.5 . .
H10A C10 H10C 109.5 . .
H10B C10 H10C 109.5 . .
C15 C11 C12 107.5(4) . .
C15 C11 C20 125.2(5) . .
C12 C11 C20 126.8(5) . .
C15 C11 Ru2 72.4(3) . .
C12 C11 Ru2 71.1(3) . .
C20 C11 Ru2 128.4(4) . .
C13 C12 C11 108.3(4) . .
C13 C12 C19 124.9(5) . .
C11 C12 C19 126.3(5) . .
C13 C12 Ru2 72.7(3) . .
C11 C12 Ru2 71.1(3) . .
C19 C12 Ru2 127.8(4) . .
C12 C13 C14 107.1(4) . .
C12 C13 C18 126.6(5) . .
C14 C13 C18 126.1(5) . .
C12 C13 Ru2 70.1(3) . .
C14 C13 Ru2 71.5(3) . .
C18 C13 Ru2 127.7(4) . .
C15 C14 C13 108.8(5) . .
C15 C14 C17 126.6(5) . .
C13 C14 C17 124.2(5) . .
C15 C14 Ru2 71.3(3) . .
C13 C14 Ru2 71.4(3) . .
C17 C14 Ru2 128.9(4) . .
C14 C15 C11 108.3(4) . .
C14 C15 C16 125.8(5) . .
C11 C15 C16 125.7(5) . .
C14 C15 Ru2 72.1(3) . .
C11 C15 Ru2 70.4(3) . .
C16 C15 Ru2 126.9(4) . .
C15 C16 H16A 109.5 . .
C15 C16 H16B 109.5 . .
H16A C16 H16B 109.5 . .
C15 C16 H16C 109.5 . .
H16A C16 H16C 109.5 . .
H16B C16 H16C 109.5 . .
C14 C17 H17A 109.5 . .
C14 C17 H17B 109.5 . .
H17A C17 H17B 109.5 . .
C14 C17 H17C 109.5 . .
H17A C17 H17C 109.5 . .
H17B C17 H17C 109.5 . .
C13 C18 H18A 109.5 . .
C13 C18 H18B 109.5 . .
H18A C18 H18B 109.5 . .
C13 C18 H18C 109.5 . .
H18A C18 H18C 109.5 . .
H18B C18 H18C 109.5 . .
C12 C19 H19A 109.5 . .
C12 C19 H19B 109.5 . .
H19A C19 H19B 109.5 . .
C12 C19 H19C 109.5 . .
H19A C19 H19C 109.5 . .
H19B C19 H19C 109.5 . .
C11 C20 H20A 109.5 . .
C11 C20 H20B 109.5 . .
H20A C20 H20B 109.5 . .
C11 C20 H20C 109.5 . .
H20A C20 H20C 109.5 . .
H20B C20 H20C 109.5 . .
S5 C21 Ru1 138.0(3) . .
S5 C21 Ru2 135.2(3) . .
Ru1 C21 Ru2 86.75(18) . .
S2 C22 S4 114.4(3) . .
S2 C22 H22A 108.7 . .
S4 C22 H22A 108.7 . .
S2 C22 H22B 108.7 . .
S4 C22 H22B 108.7 . .
H22A C22 H22B 107.6 . .
S3 C23 S2 118.4(3) . .
S3 C23 H23A 107.7 . .
S2 C23 H23A 107.7 . .
S3 C23 H23B 107.7 . .
S2 C23 H23B 107.7 . .
H23A C23 H23B 107.1 . .
S3 B1 S1 119.0(4) . .
S3 B1 S4 112.8(4) . .
S1 B1 S4 99.9(3) . .
S3 B1 H1A 106(3) . .
S1 B1 H1A 111(3) . .
S4 B1 H1A 109(3) . .
B1 S1 Ru2 110.3(2) . .
B1 S1 Ru1 90.2(2) . .
Ru2 S1 Ru1 72.36(4) . .
C22 S2 C23 100.0(3) . .
C22 S2 Ru2 110.97(18) . .
C23 S2 Ru2 109.8(2) . .
C23 S3 B1 103.3(3) . .
C22 S4 B1 100.8(3) . .
C22 S4 Ru1 110.8(2) . .
B1 S4 Ru1 88.4(2) . .
C21 Ru1 C4 104.6(2) . .
C21 Ru1 C3 142.0(2) . .
C4 Ru1 C3 37.93(19) . .
C21 Ru1 C2 150.0(2) . .
C4 Ru1 C2 62.0(2) . .
C3 Ru1 C2 36.5(2) . .
C21 Ru1 C5 91.71(19) . .
C4 Ru1 C5 36.8(2) . .
C3 Ru1 C5 61.7(2) . .
C2 Ru1 C5 61.14(19) . .
C21 Ru1 C1 113.8(2) . .
C4 Ru1 C1 62.1(2) . .
C3 Ru1 C1 61.5(2) . .
C2 Ru1 C1 36.6(2) . .
C5 Ru1 C1 36.95(19) . .
C21 Ru1 S1 99.95(14) . .
C4 Ru1 S1 155.23(16) . .
C3 Ru1 S1 117.30(15) . .
C2 Ru1 S1 97.43(15) . .
C5 Ru1 S1 146.42(17) . .
C1 Ru1 S1 110.48(16) . .
C21 Ru1 S4 89.82(16) . .
C4 Ru1 S4 98.92(17) . .
C3 Ru1 S4 90.82(16) . .
C2 Ru1 S4 117.75(18) . .
C5 Ru1 S4 134.06(17) . .
C1 Ru1 S4 152.14(16) . .
S1 Ru1 S4 77.78(5) . .
C21 Ru1 Ru2 47.36(14) . .
C4 Ru1 Ru2 151.12(16) . .
C3 Ru1 Ru2 170.65(16) . .
C2 Ru1 Ru2 137.00(17) . .
C5 Ru1 Ru2 123.93(16) . .
C1 Ru1 Ru2 117.56(16) . .
S1 Ru1 Ru2 53.60(4) . .
S4 Ru1 Ru2 89.08(4) . .
C21 Ru2 C12 92.1(2) . .
C21 Ru2 C11 121.8(2) . .
C12 Ru2 C11 37.72(17) . .
C21 Ru2 C15 154.2(2) . .
C12 Ru2 C15 62.19(18) . .
C11 Ru2 C15 37.21(18) . .
C21 Ru2 C13 96.8(2) . .
C12 Ru2 C13 37.21(18) . .
C11 Ru2 C13 62.48(19) . .
C15 Ru2 C13 61.83(18) . .
C21 Ru2 C14 130.6(2) . .
C12 Ru2 C14 61.85(19) . .
C11 Ru2 C14 61.8(2) . .
C15 Ru2 C14 36.57(18) . .
C13 Ru2 C14 37.02(18) . .
C21 Ru2 S1 98.94(15) . .
C12 Ru2 S1 127.08(14) . .
C11 Ru2 S1 96.45(14) . .
C15 Ru2 S1 98.79(14) . .
C13 Ru2 S1 158.38(14) . .
C14 Ru2 S1 130.39(14) . .
C21 Ru2 S2 84.97(15) . .
C12 Ru2 S2 139.49(14) . .
C11 Ru2 S2 149.40(14) . .
C15 Ru2 S2 112.57(15) . .
C13 Ru2 S2 102.94(15) . .
C14 Ru2 S2 90.02(15) . .
S1 Ru2 S2 93.17(6) . .
C21 Ru2 Ru1 45.89(14) . .
C12 Ru2 Ru1 110.35(13) . .
C11 Ru2 Ru1 112.84(14) . .
C15 Ru2 Ru1 142.19(14) . .
C13 Ru2 Ru1 136.18(13) . .
C14 Ru2 Ru1 172.17(14) . .
S1 Ru2 Ru1 54.04(4) . .
S2 Ru2 Ru1 96.30(4) . .

loop_
_geom_bond_atom_site_label_1
_geom_bond_atom_site_label_2
_geom_bond_distance
_geom_bond_site_symmetry_2
C1 C2 1.417(8) .
C1 C5 1.432(8) .
C1 C6 1.501(8) .
C1 Ru1 2.264(5) .
C2 C3 1.400(8) .
C2 C10 1.509(7) .
C2 Ru1 2.251(5) .
C3 C4 1.438(7) .
C3 C9 1.504(8) .
C3 Ru1 2.214(6) .
C4 C5 1.409(8) .
C4 C8 1.497(8) .
C4 Ru1 2.210(5) .
C5 C7 1.500(7) .
C5 Ru1 2.254(5) .
C6 H6A 0.9600 .
C6 H6B 0.9600 .
C6 H6C 0.9600 .
C7 H7A 0.9600 .
C7 H7B 0.9600 .
C7 H7C 0.9600 .
C8 H8A 0.9600 .
C8 H8B 0.9600 .
C8 H8C 0.9600 .
C9 H9A 0.9600 .
C9 H9B 0.9600 .
C9 H9C 0.9600 .
C10 H10A 0.9600 .
C10 H10B 0.9600 .
C10 H10C 0.9600 .
C11 C15 1.420(7) .
C11 C12 1.430(7) .
C11 C20 1.503(7) .
C11 Ru2 2.212(5) .
C12 C13 1.423(7) .
C12 C19 1.498(7) .
C12 Ru2 2.212(5) .
C13 C14 1.427(7) .
C13 C18 1.504(7) .
C13 Ru2 2.247(5) .
C14 C15 1.407(7) .
C14 C17 1.514(7) .
C14 Ru2 2.248(5) .
C15 C16 1.504(7) .
C15 Ru2 2.238(5) .
C16 H16A 0.9600 .
C16 H16B 0.9600 .
C16 H16C 0.9600 .
C17 H17A 0.9600 .
C17 H17B 0.9600 .
C17 H17C 0.9600 .
C18 H18A 0.9600 .
C18 H18B 0.9600 .
C18 H18C 0.9600 .
C19 H19A 0.9600 .
C19 H19B 0.9600 .
C19 H19C 0.9600 .
C20 H20A 0.9600 .
C20 H20B 0.9600 .
C20 H20C 0.9600 .
C21 S5 1.612(5) .
C21 Ru1 1.984(5) .
C21 Ru2 2.033(5) .
C22 S2 1.798(6) .
C22 S4 1.808(6) .
C22 H22A 0.9700 .
C22 H22B 0.9700 .
C23 S3 1.789(6) .
C23 S2 1.826(5) .
C23 H23A 0.9700 .
C23 H23B 0.9700 .
B1 S3 1.885(8) .
B1 S1 1.919(8) .
B1 S4 1.954(7) .
B1 H1A 1.04(5) .
S1 Ru2 2.3304(14) .
S1 Ru1 2.3436(14) .
S2 Ru2 2.3351(15) .
S4 Ru1 2.3771(16) .
Ru1 Ru2 2.7590(6) .

loop_
_geom_torsion_atom_site_label_1
_geom_torsion_atom_site_label_2
_geom_torsion_atom_site_label_3
_geom_torsion_atom_site_label_4
_geom_torsion
_geom_torsion_site_symmetry_1
_geom_torsion_site_symmetry_2
_geom_torsion_site_symmetry_3
_geom_torsion_site_symmetry_4
C5 C1 C2 C3 1.4(6) . . . .
C6 C1 C2 C3 170.1(5) . . . .
Ru1 C1 C2 C3 -61.0(4) . . . .
C5 C1 C2 C10 -174.6(5) . . . .
C6 C1 C2 C10 -5.9(9) . . . .
Ru1 C1 C2 C10 122.9(6) . . . .
C5 C1 C2 Ru1 62.5(4) . . . .
C6 C1 C2 Ru1 -128.8(6) . . . .
C1 C2 C3 C4 -0.4(6) . . . .
C10 C2 C3 C4 175.7(5) . . . .
Ru1 C2 C3 C4 -62.6(4) . . . .
C1 C2 C3 C9 -176.4(5) . . . .
C10 C2 C3 C9 -0.3(9) . . . .
Ru1 C2 C3 C9 121.4(5) . . . .
C1 C2 C3 Ru1 62.3(4) . . . .
C10 C2 C3 Ru1 -121.6(5) . . . .
C2 C3 C4 C5 -0.8(6) . . . .
C9 C3 C4 C5 175.0(5) . . . .
Ru1 C3 C4 C5 -65.0(4) . . . .
C2 C3 C4 C8 -175.6(5) . . . .
C9 C3 C4 C8 0.2(9) . . . .
Ru1 C3 C4 C8 120.2(6) . . . .
C2 C3 C4 Ru1 64.1(4) . . . .
C9 C3 C4 Ru1 -120.0(5) . . . .
C3 C4 C5 C1 1.7(6) . . . .
C8 C4 C5 C1 176.6(5) . . . .
Ru1 C4 C5 C1 -61.9(4) . . . .
C3 C4 C5 C7 -170.2(5) . . . .
C8 C4 C5 C7 4.7(9) . . . .
Ru1 C4 C5 C7 126.3(5) . . . .
C3 C4 C5 Ru1 63.6(4) . . . .
C8 C4 C5 Ru1 -121.5(5) . . . .
C2 C1 C5 C4 -2.0(6) . . . .
C6 C1 C5 C4 -170.3(6) . . . .
Ru1 C1 C5 C4 60.6(4) . . . .
C2 C1 C5 C7 170.2(5) . . . .
C6 C1 C5 C7 1.8(9) . . . .
Ru1 C1 C5 C7 -127.3(5) . . . .
C2 C1 C5 Ru1 -62.5(4) . . . .
C6 C1 C5 Ru1 129.1(6) . . . .
C15 C11 C12 C13 0.0(6) . . . .
C20 C11 C12 C13 172.0(6) . . . .
Ru2 C11 C12 C13 -63.7(4) . . . .
C15 C11 C12 C19 -172.7(5) . . . .
C20 C11 C12 C19 -0.8(9) . . . .
Ru2 C11 C12 C19 123.6(5) . . . .
C15 C11 C12 Ru2 63.7(4) . . . .
C20 C11 C12 Ru2 -124.4(6) . . . .
C11 C12 C13 C14 0.3(6) . . . .
C19 C12 C13 C14 173.2(5) . . . .
Ru2 C12 C13 C14 -62.4(4) . . . .
C11 C12 C13 C18 -174.6(5) . . . .
C19 C12 C13 C18 -1.7(9) . . . .
Ru2 C12 C13 C18 122.7(6) . . . .
C11 C12 C13 Ru2 62.6(4) . . . .
C19 C12 C13 Ru2 -124.5(5) . . . .
C12 C13 C14 C15 -0.5(6) . . . .
C18 C13 C14 C15 174.4(5) . . . .
Ru2 C13 C14 C15 -61.9(4) . . . .
C12 C13 C14 C17 -173.6(5) . . . .
C18 C13 C14 C17 1.3(9) . . . .
Ru2 C13 C14 C17 125.0(6) . . . .
C12 C13 C14 Ru2 61.4(4) . . . .
C18 C13 C14 Ru2 -123.7(6) . . . .
C13 C14 C15 C11 0.6(6) . . . .
C17 C14 C15 C11 173.4(6) . . . .
Ru2 C14 C15 C11 -61.4(4) . . . .
C13 C14 C15 C16 -174.9(5) . . . .
C17 C14 C15 C16 -2.0(10) . . . .
Ru2 C14 C15 C16 123.1(6) . . . .
C13 C14 C15 Ru2 62.0(4) . . . .
C17 C14 C15 Ru2 -125.1(6) . . . .
C12 C11 C15 C14 -0.4(6) . . . .
C20 C11 C15 C14 -172.5(5) . . . .
Ru2 C11 C15 C14 62.5(4) . . . .
C12 C11 C15 C16 175.1(5) . . . .
C20 C11 C15 C16 3.0(9) . . . .
Ru2 C11 C15 C16 -122.0(6) . . . .
C12 C11 C15 Ru2 -62.9(4) . . . .
C20 C11 C15 Ru2 125.0(6) . . . .
S4 C22 S2 C23 80.3(4) . . . .
S4 C22 S2 Ru2 -35.5(4) . . . .
S3 C23 S2 C22 -37.3(4) . . . .
S3 C23 S2 Ru2 79.4(4) . . . .
S2 C23 S3 B1 -26.5(5) . . . .
S1 B1 S3 C23 -49.8(5) . . . .
S4 B1 S3 C23 66.6(4) . . . .
S2 C22 S4 B1 -42.4(4) . . . .
S2 C22 S4 Ru1 50.0(4) . . . .
